data_2218797
loop_
_publ_author_name
'Jiang, Xin-Dong'
'Li, Xiu-Bing'
'Sun, Bai-Wang'

_publ_section_title
Poly[(<i>{\m</i>}~6~-benzene-1,2,4,5-tetracarboxylato)bis(1,10-phenanthroline-<i>{\k</i>}^2^<i>N</i>,<i>N</i>')dimanganese(II)]
_journal_issue 7
_journal_name_full 'Acta Crystallographica Section E'
_journal_page_first m922
_journal_page_last m923
_journal_paper_doi 10.1107/S1600536808016723
_journal_volume 64
_journal_year 2008
_chemical_formula_iupac '[Mn2 (C10 H2 O8) (C12 H8 N2)2]'
_chemical_formula_moiety 'C17 H9 Mn N2 O4'
_chemical_formula_sum 'C17 H9 Mn N2 O4'
_chemical_formula_weight 360.20
_chemical_name_systematic
;
Poly[(\m~6~-benzene-1,2,4,5-tetracarboxylato)bis(1,10-
phenanthroline)dimanganese(II)]
;
_space_group_IT_number 14
_symmetry_cell_setting monoclinic
_symmetry_space_group_name_Hall '-P 2ybc'
_symmetry_space_group_name_H-M 'P 1 21/c 1'
_atom_sites_solution_hydrogens geom
_atom_sites_solution_primary direct
_atom_sites_solution_secondary difmap
_audit_creation_method SHELXL-97
_cell_angle_alpha 90.00
_cell_angle_beta 112.027(2)
_cell_angle_gamma 90.00
_cell_formula_units_Z 4
_cell_length_a 7.5115(7)
_cell_length_b 19.8111(19)
_cell_length_c 9.6327(9)
_cell_measurement_reflns_used 4526
_cell_measurement_temperature 293(2)
_cell_measurement_theta_max 26.01
_cell_measurement_theta_min 3.30
_cell_volume 1328.8(2)
_computing_cell_refinement 'CrystalClear (Rigaku, 2005)'
_computing_data_collection 'CrystalClear (Rigaku, 2005)'
_computing_data_reduction 'CrystalClear (Rigaku, 2005)'
_computing_molecular_graphics 'SHELXTL (Sheldrick, 2008)'
_computing_publication_material 'SHELXTL (Sheldrick, 2008)'
_computing_structure_refinement 'SHELXL97 (Sheldrick, 2008)'
_computing_structure_solution 'SHELXS97 (Sheldrick, 2008)'
_diffrn_ambient_temperature 293(2)
_diffrn_detector_area_resol_mean 8.192
_diffrn_measured_fraction_theta_full 1.000
_diffrn_measured_fraction_theta_max 1.000
_diffrn_measurement_device_type 'Rigaku Scxmini 1K CCD area-detector'
_diffrn_measurement_method 'thin-slice \w'
_diffrn_radiation_monochromator graphite
_diffrn_radiation_source 'fine-focus sealed tube'
_diffrn_radiation_type MoK\a
_diffrn_radiation_wavelength 0.71073
_diffrn_reflns_av_R_equivalents 0.0567
_diffrn_reflns_av_sigmaI/netI 0.0589
_diffrn_reflns_limit_h_max 8
_diffrn_reflns_limit_h_min -8
_diffrn_reflns_limit_k_max 23
_diffrn_reflns_limit_k_min -23
_diffrn_reflns_limit_l_max 10
_diffrn_reflns_limit_l_min -11
_diffrn_reflns_number 8026
_diffrn_reflns_theta_full 25.00
_diffrn_reflns_theta_max 25.00
_diffrn_reflns_theta_min 2.06
_diffrn_standards_number 0
_exptl_absorpt_coefficient_mu 1.021
_exptl_absorpt_correction_T_max 0.833
_exptl_absorpt_correction_T_min 0.796
_exptl_absorpt_correction_type multi-scan
_exptl_absorpt_process_details '(CrystalClear; Rigaku, 2005)'
_exptl_crystal_colour brown
_exptl_crystal_density_diffrn 1.800
_exptl_crystal_density_method 'not measured'
_exptl_crystal_description block
_exptl_crystal_F_000 728
_exptl_crystal_size_max 0.22
_exptl_crystal_size_mid 0.20
_exptl_crystal_size_min 0.18
_refine_diff_density_max 0.577
_refine_diff_density_min -0.348
_refine_ls_extinction_method none
_refine_ls_goodness_of_fit_ref 0.988
_refine_ls_hydrogen_treatment constr
_refine_ls_matrix_type full
_refine_ls_number_parameters 217
_refine_ls_number_reflns 2336
_refine_ls_number_restraints 0
_refine_ls_restrained_S_all 0.988
_refine_ls_R_factor_all 0.0597
_refine_ls_R_factor_gt 0.0432
_refine_ls_shift/su_max 0.000
_refine_ls_shift/su_mean 0.000
_refine_ls_structure_factor_coef Fsqd
_refine_ls_weighting_details 'calc w=1/[\s^2^(Fo^2^)+(0.0597P)^2^+0.0000P] where P=(Fo^2^+2Fc^2^)/3'
_refine_ls_weighting_scheme calc
_refine_ls_wR_factor_gt 0.1003
_refine_ls_wR_factor_ref 0.1068
_reflns_number_gt 1853
_reflns_number_total 2336
_reflns_threshold_expression >2sigma(I)
_cod_data_source_file rt2017.cif
_cod_data_source_block I
_cod_original_sg_symbol_H-M 'P 21/c'
_cod_database_code 2218797
_cod_database_fobs_code 2218797

loop_
_symmetry_equiv_pos_as_xyz
'x, y, z'
'-x, y+1/2, -z+1/2'
'-x, -y, -z'
'x, -y-1/2, z-1/2'

loop_
_atom_site_type_symbol
_atom_site_label
_atom_site_fract_x
_atom_site_fract_y
_atom_site_fract_z
_atom_site_U_iso_or_equiv
_atom_site_adp_type
_atom_site_calc_flag
_atom_site_refinement_flags
_atom_site_occupancy
Mn Mn1 0.26486(7) 0.43326(2) 0.53505(5) 0.01340(18) Uani d . 1
N N1 0.4147(4) 0.35226(13) 0.4456(3) 0.0176(6) Uani d . 1
N N2 0.1642(4) 0.33159(13) 0.5808(3) 0.0166(6) Uani d . 1
C C1 0.5418(5) 0.36248(18) 0.3823(4) 0.0230(8) Uani d . 1
H H1A 0.5722 0.4067 0.3677 0.028 Uiso calc R 1
C C11 0.2366(5) 0.27625(16) 0.5373(4) 0.0182(7) Uani d . 1
C C2 0.6321(5) 0.31037(19) 0.3366(4) 0.0282(9) Uani d . 1
H H2A 0.7216 0.3200 0.2939 0.034 Uiso calc R 1
C C10 0.0358(5) 0.32165(18) 0.6425(4) 0.0223(8) Uani d . 1
H H10A -0.0171 0.3591 0.6709 0.027 Uiso calc R 1
C C12 0.3729(5) 0.28764(16) 0.4675(4) 0.0196(8) Uani d . 1
C C7 0.1838(5) 0.21006(17) 0.5571(4) 0.0255(8) Uani d . 1
C C4 0.4550(5) 0.23179(18) 0.4230(4) 0.0243(8) Uani d . 1
C C3 0.5875(5) 0.2453(2) 0.3552(4) 0.0285(9) Uani d . 1
H H3A 0.6443 0.2100 0.3233 0.034 Uiso calc R 1
C C5 0.3984(6) 0.16497(18) 0.4459(4) 0.0321(10) Uani d . 1
H H5A 0.4519 0.1280 0.4165 0.039 Uiso calc R 1
C C9 -0.0232(5) 0.2580(2) 0.6666(4) 0.0302(9) Uani d . 1
H H9A -0.1137 0.2535 0.7105 0.036 Uiso calc R 1
C C6 0.2683(6) 0.15507(18) 0.5097(4) 0.0311(10) Uani d . 1
H H6A 0.2333 0.1112 0.5230 0.037 Uiso calc R 1
C C8 0.0499(6) 0.20273(19) 0.6268(4) 0.0336(10) Uani d . 1
H H8A 0.0125 0.1600 0.6451 0.040 Uiso calc R 1
C C13 -0.0288(4) 0.49094(14) 0.1344(3) 0.0097(6) Uani d . 1
C C16 0.8525(4) 0.48483(15) 0.8620(3) 0.0127(7) Uani d . 1
C C14 -0.0734(4) 0.48127(16) 0.2744(3) 0.0139(7) Uani d . 1
C C17 0.6894(4) 0.46887(15) 0.7169(3) 0.0138(7) Uani d . 1
C C15 0.8273(4) 0.47604(15) 0.9971(3) 0.0132(7) Uani d . 1
H H15A 0.7104 0.4597 0.9953 0.020 Uiso calc R 1
O O1 -0.0214(3) 0.42752(11) 0.3466(2) 0.0190(5) Uani d . 1
O O4 0.5436(3) 0.44168(12) 0.7236(2) 0.0225(6) Uani d . 1
O O3 0.2918(3) 0.51596(11) 0.4038(2) 0.0190(5) Uani d . 1
O O2 0.1650(3) 0.47176(12) 0.6976(2) 0.0235(6) Uani d . 1

loop_
_atom_site_aniso_label
_atom_site_aniso_U_11
_atom_site_aniso_U_22
_atom_site_aniso_U_33
_atom_site_aniso_U_12
_atom_site_aniso_U_13
_atom_site_aniso_U_23
Mn1 0.0180(3) 0.0144(3) 0.0099(3) -0.0002(2) 0.0077(2) 0.0001(2)
N1 0.0191(16) 0.0201(16) 0.0154(15) 0.0002(12) 0.0083(12) -0.0011(11)
N2 0.0205(16) 0.0167(15) 0.0139(14) 0.0011(12) 0.0079(12) 0.0031(11)
C1 0.023(2) 0.029(2) 0.0188(19) -0.0053(16) 0.0099(16) -0.0061(15)
C11 0.024(2) 0.0169(17) 0.0111(17) -0.0008(14) 0.0040(14) 0.0005(13)
C2 0.026(2) 0.036(2) 0.028(2) 0.0041(17) 0.0160(18) -0.0040(17)
C10 0.022(2) 0.027(2) 0.0185(19) -0.0010(15) 0.0081(16) 0.0020(15)
C12 0.0224(19) 0.0213(19) 0.0112(17) 0.0019(14) 0.0018(15) -0.0004(13)
C7 0.032(2) 0.0211(19) 0.0173(19) -0.0048(16) 0.0028(16) 0.0017(14)
C4 0.027(2) 0.0226(19) 0.0153(19) 0.0059(15) -0.0016(15) -0.0059(14)
C3 0.028(2) 0.037(2) 0.0180(19) 0.0140(17) 0.0059(16) -0.0062(17)
C5 0.046(3) 0.019(2) 0.023(2) 0.0117(18) 0.0043(19) -0.0017(15)
C9 0.031(2) 0.037(2) 0.024(2) -0.0093(18) 0.0124(18) 0.0045(17)
C6 0.052(3) 0.0132(18) 0.021(2) -0.0037(17) 0.0054(19) 0.0024(14)
C8 0.043(3) 0.024(2) 0.028(2) -0.0164(18) 0.0059(19) 0.0072(17)
C13 0.0145(17) 0.0092(15) 0.0080(16) 0.0022(12) 0.0072(13) 0.0007(11)
C16 0.0195(18) 0.0104(16) 0.0087(16) 0.0019(13) 0.0059(13) -0.0009(12)
C14 0.0147(17) 0.0180(18) 0.0083(16) -0.0016(14) 0.0037(13) -0.0028(13)
C17 0.0152(18) 0.0133(16) 0.0133(17) 0.0008(14) 0.0060(14) -0.0013(13)
C15 0.0138(17) 0.0109(16) 0.0169(18) -0.0037(13) 0.0079(14) -0.0009(13)
O1 0.0222(13) 0.0204(13) 0.0156(12) -0.0013(10) 0.0086(10) 0.0051(10)
O4 0.0168(13) 0.0371(15) 0.0129(12) -0.0094(11) 0.0046(10) -0.0013(10)
O3 0.0248(14) 0.0225(13) 0.0097(12) -0.0064(10) 0.0065(10) 0.0032(9)
O2 0.0300(15) 0.0297(14) 0.0166(13) 0.0079(11) 0.0154(11) -0.0008(10)

loop_
_atom_type_symbol
_atom_type_description
_atom_type_scat_dispersion_real
_atom_type_scat_dispersion_imag
_atom_type_scat_source
C C 0.0033 0.0016 'International Tables Vol C Tables 4.2.6.8 and 6.1.1.4'
H H 0.0000 0.0000 'International Tables Vol C Tables 4.2.6.8 and 6.1.1.4'
N N 0.0061 0.0033 'International Tables Vol C Tables 4.2.6.8 and 6.1.1.4'
O O 0.0106 0.0060 'International Tables Vol C Tables 4.2.6.8 and 6.1.1.4'
Mn Mn 0.3368 0.7283 'International Tables Vol C Tables 4.2.6.8 and 6.1.1.4'

loop_
_geom_angle_atom_site_label_1
_geom_angle_atom_site_label_2
_geom_angle_atom_site_label_3
_geom_angle_site_symmetry_1
_geom_angle_site_symmetry_3
_geom_angle
_geom_angle_publ_flag
O2 Mn1 O3 . . 107.56(9) y
O2 Mn1 O4 . . 81.59(9) y
O3 Mn1 O4 . . 99.15(8) y
O2 Mn1 O1 . . 96.86(9) y
O3 Mn1 O1 . . 80.40(8) y
O4 Mn1 O1 . . 178.19(9) y
O2 Mn1 N2 . . 86.52(9) y
O3 Mn1 N2 . . 156.89(9) y
O4 Mn1 N2 . . 101.02(9) y
O1 Mn1 N2 . . 79.78(9) y
O2 Mn1 N1 . . 152.37(9) ?
O3 Mn1 N1 . . 98.36(9) y
O4 Mn1 N1 . . 85.10(9) y
O1 Mn1 N1 . . 96.70(9) y
N2 Mn1 N1 . . 72.38(9) y
C1 N1 C12 . . 117.7(3) ?
C1 N1 Mn1 . . 127.0(2) ?
C12 N1 Mn1 . . 115.2(2) ?
C10 N2 C11 . . 117.5(3) ?
C10 N2 Mn1 . . 125.1(2) ?
C11 N2 Mn1 . . 117.3(2) ?
N1 C1 C2 . . 123.5(3) ?
N1 C1 H1A . . 118.3 ?
C2 C1 H1A . . 118.3 ?
N2 C11 C7 . . 123.1(3) ?
N2 C11 C12 . . 117.1(3) ?
C7 C11 C12 . . 119.8(3) ?
C3 C2 C1 . . 119.1(3) ?
C3 C2 H2A . . 120.4 ?
C1 C2 H2A . . 120.4 ?
N2 C10 C9 . . 123.0(3) ?
N2 C10 H10A . . 118.5 ?
C9 C10 H10A . . 118.5 ?
N1 C12 C4 . . 122.8(3) ?
N1 C12 C11 . . 118.0(3) ?
C4 C12 C11 . . 119.2(3) ?
C11 C7 C8 . . 116.7(3) ?
C11 C7 C6 . . 119.3(3) ?
C8 C7 C6 . . 124.0(3) ?
C3 C4 C12 . . 117.3(3) ?
C3 C4 C5 . . 123.4(3) ?
C12 C4 C5 . . 119.3(3) ?
C2 C3 C4 . . 119.6(3) ?
C2 C3 H3A . . 120.2 ?
C4 C3 H3A . . 120.2 ?
C6 C5 C4 . . 120.8(3) ?
C6 C5 H5A . . 119.6 ?
C4 C5 H5A . . 119.6 ?
C8 C9 C10 . . 120.2(3) ?
C8 C9 H9A . . 119.9 ?
C10 C9 H9A . . 119.9 ?
C5 C6 C7 . . 121.5(3) ?
C5 C6 H6A . . 119.2 ?
C7 C6 H6A . . 119.2 ?
C9 C8 C7 . . 119.5(3) ?
C9 C8 H8A . . 120.2 ?
C7 C8 H8A . . 120.2 ?
C15 C13 C16 1_454 3_666 119.2(3) ?
C15 C13 C14 1_454 . 117.8(3) ?
C16 C13 C14 3_666 . 123.0(3) ?
C15 C16 C13 . 3_666 118.6(3) ?
C15 C16 C17 . . 119.5(3) ?
C13 C16 C17 3_666 . 121.9(3) ?
O2 C14 O1 3_566 . 126.7(3) ?
O2 C14 C13 3_566 . 115.0(3) ?
O1 C14 C13 . . 118.3(3) ?
O4 C17 O3 . 3_666 123.8(3) ?
O4 C17 C16 . . 118.0(3) ?
O3 C17 C16 3_666 . 118.2(3) ?
C13 C15 C16 1_656 . 122.2(3) ?
C13 C15 H15A 1_656 . 118.9 ?
C16 C15 H15A . . 118.9 ?
C14 O1 Mn1 . . 114.4(2) ?
C17 O4 Mn1 . . 125.0(2) ?
C17 O3 Mn1 3_666 . 143.3(2) ?
C14 O2 Mn1 3_566 . 143.9(2) ?

loop_
_geom_bond_atom_site_label_1
_geom_bond_atom_site_label_2
_geom_bond_site_symmetry_2
_geom_bond_distance
_geom_bond_publ_flag
Mn1 O2 . 2.116(2) y
Mn1 O3 . 2.125(2) y
Mn1 O4 . 2.204(2) y
Mn1 O1 . 2.237(2) y
Mn1 N2 . 2.252(3) y
Mn1 N1 . 2.305(3) y
N1 C1 . 1.327(4) ?
N1 C12 . 1.353(4) ?
N2 C10 . 1.323(4) ?
N2 C11 . 1.358(4) ?
C1 C2 . 1.394(5) ?
C1 H1A . 0.9300 ?
C11 C7 . 1.404(5) ?
C11 C12 . 1.438(5) ?
C2 C3 . 1.360(5) ?
C2 H2A . 0.9300 ?
C10 C9 . 1.385(5) ?
C10 H10A . 0.9300 ?
C12 C4 . 1.409(5) ?
C7 C8 . 1.410(5) ?
C7 C6 . 1.420(5) ?
C4 C3 . 1.406(5) ?
C4 C5 . 1.433(5) ?
C3 H3A . 0.9300 ?
C5 C6 . 1.350(5) ?
C5 H5A . 0.9300 ?
C9 C8 . 1.344(5) ?
C9 H9A . 0.9300 ?
C6 H6A . 0.9300 ?
C8 H8A . 0.9300 ?
C13 C15 1_454 1.390(4) ?
C13 C16 3_666 1.397(4) ?
C13 C14 . 1.518(4) ?
C16 C15 . 1.394(4) ?
C16 C13 3_666 1.397(4) ?
C16 C17 . 1.506(4) ?
C14 O2 3_566 1.246(4) ?
C14 O1 . 1.251(4) ?
C17 O4 . 1.244(4) ?
C17 O3 3_666 1.259(4) ?
C15 C13 1_656 1.390(4) ?
C15 H15A . 0.9300 ?
O3 C17 3_666 1.259(4) y
O2 C14 3_566 1.246(4) y

loop_
_geom_torsion_atom_site_label_1
_geom_torsion_atom_site_label_2
_geom_torsion_atom_site_label_3
_geom_torsion_atom_site_label_4
_geom_torsion_site_symmetry_1
_geom_torsion_site_symmetry_4
_geom_torsion
O2 Mn1 N1 C1 . . -136.3(3)
O3 Mn1 N1 C1 . . 23.6(3)
O4 Mn1 N1 C1 . . -75.0(3)
O1 Mn1 N1 C1 . . 104.8(3)
N2 Mn1 N1 C1 . . -178.2(3)
O2 Mn1 N1 C12 . . 40.5(3)
O3 Mn1 N1 C12 . . -159.7(2)
O4 Mn1 N1 C12 . . 101.7(2)
O1 Mn1 N1 C12 . . -78.5(2)
N2 Mn1 N1 C12 . . -1.5(2)
O2 Mn1 N2 C10 . . 20.7(3)
O3 Mn1 N2 C10 . . -108.2(3)
O4 Mn1 N2 C10 . . 101.4(3)
O1 Mn1 N2 C10 . . -77.0(3)
N1 Mn1 N2 C10 . . -177.4(3)
O2 Mn1 N2 C11 . . -161.6(2)
O3 Mn1 N2 C11 . . 69.5(3)
O4 Mn1 N2 C11 . . -80.8(2)
O1 Mn1 N2 C11 . . 100.8(2)
N1 Mn1 N2 C11 . . 0.3(2)
C12 N1 C1 C2 . . 0.6(5)
Mn1 N1 C1 C2 . . 177.2(3)
C10 N2 C11 C7 . . -1.1(5)
Mn1 N2 C11 C7 . . -179.0(3)
C10 N2 C11 C12 . . 178.7(3)
Mn1 N2 C11 C12 . . 0.8(4)
N1 C1 C2 C3 . . 0.9(5)
C11 N2 C10 C9 . . 1.4(5)
Mn1 N2 C10 C9 . . 179.1(2)
C1 N1 C12 C4 . . -1.5(5)
Mn1 N1 C12 C4 . . -178.6(3)
C1 N1 C12 C11 . . 179.4(3)
Mn1 N1 C12 C11 . . 2.4(4)
N2 C11 C12 N1 . . -2.1(5)
C7 C11 C12 N1 . . 177.6(3)
N2 C11 C12 C4 . . 178.8(3)
C7 C11 C12 C4 . . -1.4(5)
N2 C11 C7 C8 . . -0.4(5)
C12 C11 C7 C8 . . 179.8(3)
N2 C11 C7 C6 . . -179.3(3)
C12 C11 C7 C6 . . 0.9(5)
N1 C12 C4 C3 . . 1.0(5)
C11 C12 C4 C3 . . 180.0(3)
N1 C12 C4 C5 . . -178.0(3)
C11 C12 C4 C5 . . 1.1(5)
C1 C2 C3 C4 . . -1.4(5)
C12 C4 C3 C2 . . 0.6(5)
C5 C4 C3 C2 . . 179.4(3)
C3 C4 C5 C6 . . -179.0(3)
C12 C4 C5 C6 . . -0.2(5)
N2 C10 C9 C8 . . -0.1(5)
C4 C5 C6 C7 . . -0.3(6)
C11 C7 C6 C5 . . -0.1(6)
C8 C7 C6 C5 . . -178.8(3)
C10 C9 C8 C7 . . -1.5(5)
C11 C7 C8 C9 . . 1.7(5)
C6 C7 C8 C9 . . -179.5(3)
C15 C13 C14 O2 1_454 3_566 -80.8(4)
C16 C13 C14 O2 3_666 3_566 97.9(4)
C15 C13 C14 O1 1_454 . 97.1(4)
C16 C13 C14 O1 3_666 . -84.2(4)
C15 C16 C17 O4 . . -7.3(4)
C13 C16 C17 O4 3_666 . 173.5(3)
C15 C16 C17 O3 . 3_666 172.5(3)
C13 C16 C17 O3 3_666 3_666 -6.8(4)
C13 C16 C15 C13 3_666 1_656 0.4(5)
C17 C16 C15 C13 . 1_656 -178.9(3)
O2 C14 O1 Mn1 3_566 . -88.5(4)
C13 C14 O1 Mn1 . . 93.8(3)
O2 Mn1 O1 C14 . . 85.7(2)
O3 Mn1 O1 C14 . . -21.1(2)
N2 Mn1 O1 C14 . . 170.9(2)
N1 Mn1 O1 C14 . . -118.5(2)
O3 C17 O4 Mn1 3_666 . -13.7(4)
C16 C17 O4 Mn1 . . 165.99(19)
O2 Mn1 O4 C17 . . -130.8(3)
O3 Mn1 O4 C17 . . -24.2(3)
N2 Mn1 O4 C17 . . 144.5(3)
N1 Mn1 O4 C17 . . 73.5(3)
O2 Mn1 O3 C17 . 3_666 -164.7(3)
O4 Mn1 O3 C17 . 3_666 111.3(3)
O1 Mn1 O3 C17 . 3_666 -70.5(3)
N2 Mn1 O3 C17 . 3_666 -39.2(5)
N1 Mn1 O3 C17 . 3_666 25.0(4)
O3 Mn1 O2 C14 . 3_566 25.6(4)
O4 Mn1 O2 C14 . 3_566 122.6(4)
O1 Mn1 O2 C14 . 3_566 -56.4(4)
N2 Mn1 O2 C14 . 3_566 -135.7(4)
N1 Mn1 O2 C14 . 3_566 -175.3(3)
